data_6000711
loop_
_publ_author_name
'El, Feki H'
'Savariault, J. M.'
'Ben, Salah A'

_publ_section_title
;
 Structure refinements by the Rietveld method of partially substituted
 hydroxyapatite: Ca9Na0.5(PO4)(4.5)(CO3)(1.5)(OH)(2)
;
_journal_name_full 'Journal of Alloys and Compounds'
_journal_page_first 114
_journal_page_last 120
_journal_paper_doi 10.1016/S0925-8388(99)00070-5
_journal_volume 287
_journal_year 1999
_chemical_formula_sum 'Ca10 H2 O25 P6'
_space_group_name_H-M_alt 'P 63/m'
_cell_angle_alpha 90.000
_cell_angle_beta 90.000
_cell_angle_gamma 120.000
_cell_length_a 9.3892
_cell_length_b 9.3892
_cell_length_c 6.9019
_cell_volume 526.93
_cod_database_code 6000711

loop_
_atom_site_label
_atom_site_fract_x
_atom_site_fract_y
_atom_site_fract_z
? ? ? ?
